data_7125225
loop_
_publ_author_name
'Lu, Danyang'
'Wan, Yimei'
'Kong, Lichun'
'Zhu, Gangguo'

_publ_section_title
;
 Copper-catalyzed cascade annulation between \a-bromocarbonyls and biaryl
 or (Z)-arylvinylacetylenes enabling a direct synthesis of
 dibenzocycloheptanes and related compounds.
;
_journal_issue 97
_journal_name_full 'Chemical communications (Cambridge, England)'
_journal_page_first 13971
_journal_page_last 13974
_journal_paper_doi 10.1039/c6cc07727g
_journal_volume 52
_journal_year 2016
_chemical_formula_sum 'C24 H24 O5'
_chemical_formula_weight 392.43
_space_group_IT_number 14
_space_group_name_Hall '-P 2ybc'
_space_group_name_H-M_alt 'P 1 21/c 1'
_symmetry_cell_setting monoclinic
_symmetry_space_group_name_H-M 'P 1 21/c 1'
_atom_sites_solution_hydrogens geom
_atom_sites_solution_primary direct
_atom_sites_solution_secondary difmap
_audit_creation_method SHELXL-97
_audit_update_record
;
2016-08-09 deposited with the CCDC.
2016-11-15 downloaded from the CCDC.
;
_cell_angle_alpha 90.00
_cell_angle_beta 110.204(2)
_cell_angle_gamma 90.00
_cell_formula_units_Z 4
_cell_length_a 12.7888(4)
_cell_length_b 15.5970(5)
_cell_length_c 11.0139(4)
_cell_measurement_reflns_used 9985
_cell_measurement_temperature 296(2)
_cell_measurement_theta_max 27.46
_cell_measurement_theta_min 2.48
_cell_volume 2061.73(12)
_computing_cell_refinement 'Bruker XSCANS'
_computing_data_collection 'Bruker XSCANS'
_computing_data_reduction 'Bruker SHELXTL'
_computing_molecular_graphics 'Bruker SHELXTL'
_computing_publication_material 'Bruker SHELXTL'
_computing_structure_refinement 'SHELXL-97 (Sheldrick, 1997)'
_computing_structure_solution 'SHELXS-97 (Sheldrick, 1990)'
_diffrn_ambient_temperature 296(2)
_diffrn_measured_fraction_theta_full 0.994
_diffrn_measured_fraction_theta_max 0.994
_diffrn_measurement_device_type 'Bruker P4'
_diffrn_measurement_method '\w scans'
_diffrn_radiation_monochromator graphite
_diffrn_radiation_source 'fine-focus sealed tube'
_diffrn_radiation_type MoK\a
_diffrn_radiation_wavelength 0.71073
_diffrn_reflns_av_R_equivalents 0.1094
_diffrn_reflns_av_sigmaI/netI 0.0453
_diffrn_reflns_limit_h_max 16
_diffrn_reflns_limit_h_min -16
_diffrn_reflns_limit_k_max 20
_diffrn_reflns_limit_k_min -20
_diffrn_reflns_limit_l_max 14
_diffrn_reflns_limit_l_min -14
_diffrn_reflns_number 72628
_diffrn_reflns_theta_full 27.55
_diffrn_reflns_theta_max 27.55
_diffrn_reflns_theta_min 1.70
_exptl_absorpt_coefficient_mu 0.088
_exptl_absorpt_correction_T_max 0.988
_exptl_absorpt_correction_T_min 0.976
_exptl_absorpt_correction_type none
_exptl_crystal_colour colorless
_exptl_crystal_density_diffrn 1.264
_exptl_crystal_density_method 'not measured'
_exptl_crystal_description block
_exptl_crystal_F_000 832
_exptl_crystal_size_max 0.33
_exptl_crystal_size_mid 0.23
_exptl_crystal_size_min 0.14
_refine_diff_density_max 0.636
_refine_diff_density_min -0.333
_refine_diff_density_rms 0.073
_refine_ls_extinction_method none
_refine_ls_goodness_of_fit_ref 1.359
_refine_ls_hydrogen_treatment mixed
_refine_ls_matrix_type full
_refine_ls_number_parameters 262
_refine_ls_number_reflns 4736
_refine_ls_number_restraints 0
_refine_ls_restrained_S_all 1.359
_refine_ls_R_factor_all 0.1245
_refine_ls_R_factor_gt 0.0729
_refine_ls_shift/su_max 0.000
_refine_ls_shift/su_mean 0.000
_refine_ls_structure_factor_coef Fsqd
_refine_ls_weighting_details 'calc w=1/[\s^2^(Fo^2^)+(0.1000P)^2^+0.0000P] where P=(Fo^2^+2Fc^2^)/3'
_refine_ls_weighting_scheme calc
_refine_ls_wR_factor_gt 0.1911
_refine_ls_wR_factor_ref 0.2224
_reflns_number_gt 3019
_reflns_number_total 4736
_reflns_threshold_expression >2sigma(I)
_cod_data_source_file c6cc07727g2.cif
_cod_data_source_block a
_cod_depositor_comments
;
The following automatic conversions were performed:

data item '_symmetry_cell_setting' value 'Monoclinic' was changed to
'monoclinic' in accordance with the
/home/saulius/struct/COD-crude-data/automatic-downloads/DataCite-retrospective/RSC/depositions/lib/dictionaries/cif_core.dic
dictionary named 'cif_core.dic' version 2.4.2 last updated on
2011-04-26.

Automatic conversion script
Id: cif_fix_values 6909 2019-04-08 15:41:33Z antanas 
;
_cod_original_sg_symbol_H-M P2(1)/c
_cod_database_code 7125225

loop_
_symmetry_equiv_pos_as_xyz
'x, y, z'
'-x, y+1/2, -z+1/2'
'-x, -y, -z'
'x, -y-1/2, z-1/2'

loop_
_atom_site_label
_atom_site_type_symbol
_atom_site_fract_x
_atom_site_fract_y
_atom_site_fract_z
_atom_site_U_iso_or_equiv
_atom_site_adp_type
_atom_site_occupancy
_atom_site_symmetry_multiplicity
_atom_site_calc_flag
_atom_site_refinement_flags
O1 O 0.90931(12) 0.20550(10) 0.67941(14) 0.0441(4) Uani 1 1 d .
O5 O 0.59493(15) 0.08279(11) 0.34951(19) 0.0694(6) Uani 1 1 d .
C3 C 1.13754(17) 0.11077(14) 0.7460(2) 0.0401(5) Uani 1 1 d .
C4 C 1.15069(16) 0.19859(14) 0.7012(2) 0.0399(5) Uani 1 1 d .
O3 O 0.59340(15) 0.20235(11) 0.5691(2) 0.0661(6) Uani 1 1 d .
C6 C 1.03066(17) 0.07477(14) 0.71690(19) 0.0377(5) Uani 1 1 d .
C7 C 0.93480(16) 0.12369(14) 0.63022(19) 0.0374(5) Uani 1 1 d .
C8 C 1.09647(17) 0.22510(14) 0.5728(2) 0.0416(6) Uani 1 1 d .
O2 O 0.66033(17) 0.29774(13) 0.4646(2) 0.0820(7) Uani 1 1 d .
C10 C 0.82610(17) 0.13942(15) 0.6414(2) 0.0443(6) Uani 1 1 d .
H10A H 0.8038 0.1091 0.7065 0.053 Uiso 1 1 calc R
C11 C 0.74175(17) 0.15591(14) 0.5066(2) 0.0436(6) Uani 1 1 d .
C12 C 0.92399(17) 0.12900(15) 0.48867(19) 0.0413(5) Uani 1 1 d .
H12A H 0.9107 0.0708 0.4530 0.050 Uiso 1 1 calc R
C13 C 1.0176(2) -0.00487(15) 0.7662(2) 0.0484(6) Uani 1 1 d .
H13A H 0.9465 -0.0273 0.7489 0.058 Uiso 1 1 calc R
C14 C 0.67856(19) 0.07348(17) 0.4600(2) 0.0525(6) Uani 1 1 d .
C15 C 1.21386(19) 0.25750(16) 0.7911(2) 0.0485(6) Uani 1 1 d .
H15A H 1.2502 0.2401 0.8760 0.058 Uiso 1 1 calc R
C16 C 1.1075(2) 0.30955(16) 0.5408(3) 0.0532(7) Uani 1 1 d .
H16A H 1.0716 0.3278 0.4562 0.064 Uiso 1 1 calc R
C17 C 0.81696(18) 0.18034(16) 0.4274(2) 0.0480(6) Uani 1 1 d .
H17A H 0.7815 0.1650 0.3370 0.058 Uiso 1 1 calc R
H17B H 0.8324 0.2414 0.4332 0.058 Uiso 1 1 calc R
C18 C 1.03061(18) 0.16259(16) 0.4706(2) 0.0469(6) Uani 1 1 d .
H18A H 1.0105 0.1903 0.3868 0.056 Uiso 1 1 calc R
H18B H 1.0780 0.1141 0.4701 0.056 Uiso 1 1 calc R
C19 C 1.2283(2) 0.06298(17) 0.8230(2) 0.0527(6) Uani 1 1 d .
H19A H 1.2997 0.0855 0.8439 0.063 Uiso 1 1 calc R
C20 C 0.66163(18) 0.22813(17) 0.5086(3) 0.0522(6) Uani 1 1 d .
C21 C 1.2239(2) 0.34151(17) 0.7570(3) 0.0608(7) Uani 1 1 d .
H21A H 1.2665 0.3802 0.8185 0.073 Uiso 1 1 calc R
O4 O 0.70181(17) 0.00670(13) 0.5149(2) 0.0929(8) Uani 1 1 d .
C23 C 1.2146(2) -0.01669(18) 0.8688(3) 0.0628(7) Uani 1 1 d .
H23A H 1.2766 -0.0477 0.9189 0.075 Uiso 1 1 calc R
C24 C 1.1707(2) 0.36758(18) 0.6318(3) 0.0636(7) Uani 1 1 d .
H24A H 1.1771 0.4240 0.6081 0.076 Uiso 1 1 calc R
C25 C 1.1092(2) -0.05095(17) 0.8407(2) 0.0607(7) Uani 1 1 d .
H25A H 1.1002 -0.1048 0.8719 0.073 Uiso 1 1 calc R
C26 C 0.4382(3) 0.2250(2) 0.6370(4) 0.0923(11) Uani 1 1 d .
H26A H 0.3852 0.2662 0.6447 0.138 Uiso 1 1 calc R
H26B H 0.4804 0.2030 0.7211 0.138 Uiso 1 1 calc R
H26C H 0.3996 0.1788 0.5822 0.138 Uiso 1 1 calc R
C27 C 0.5139(3) 0.2663(2) 0.5803(4) 0.0814(10) Uani 1 1 d .
H27A H 0.4718 0.2892 0.4956 0.098 Uiso 1 1 calc R
H27B H 0.5531 0.3132 0.6350 0.098 Uiso 1 1 calc R
C28 C 0.5281(3) 0.0061(2) 0.3014(4) 0.1167(15) Uani 1 1 d .
H28A H 0.5776 -0.0421 0.3074 0.140 Uiso 1 1 calc R
H28B H 0.4848 -0.0061 0.3563 0.140 Uiso 1 1 calc R
C29 C 0.4581(3) 0.0137(3) 0.1774(4) 0.1297(17) Uani 1 1 d .
H29A H 0.4158 -0.0381 0.1515 0.194 Uiso 1 1 calc R
H29B H 0.5006 0.0237 0.1219 0.194 Uiso 1 1 calc R
H29C H 0.4083 0.0610 0.1708 0.194 Uiso 1 1 calc R

loop_
_atom_site_aniso_label
_atom_site_aniso_U_11
_atom_site_aniso_U_22
_atom_site_aniso_U_33
_atom_site_aniso_U_23
_atom_site_aniso_U_13
_atom_site_aniso_U_12
O1 0.0409(8) 0.0486(10) 0.0396(9) -0.0094(7) 0.0098(7) -0.0024(7)
O5 0.0607(11) 0.0483(11) 0.0693(12) -0.0038(9) -0.0157(9) -0.0105(9)
C3 0.0395(12) 0.0460(13) 0.0325(11) -0.0035(10) 0.0092(9) 0.0022(10)
C4 0.0335(11) 0.0460(13) 0.0414(13) -0.0038(10) 0.0144(10) -0.0001(9)
O3 0.0579(11) 0.0565(12) 0.0887(15) -0.0020(9) 0.0315(11) 0.0091(8)
C6 0.0398(11) 0.0432(13) 0.0274(10) -0.0036(9) 0.0083(9) -0.0009(9)
C7 0.0392(11) 0.0391(12) 0.0312(11) -0.0036(9) 0.0086(9) -0.0017(9)
C8 0.0391(12) 0.0484(14) 0.0412(13) 0.0000(10) 0.0187(10) 0.0003(10)
O2 0.0752(13) 0.0467(13) 0.124(2) 0.0130(12) 0.0349(13) 0.0097(10)
C10 0.0380(12) 0.0505(14) 0.0406(12) -0.0019(10) 0.0087(10) -0.0025(10)
C11 0.0363(11) 0.0427(13) 0.0435(13) -0.0017(10) 0.0031(10) -0.0013(10)
C12 0.0443(12) 0.0450(13) 0.0310(11) -0.0035(10) 0.0085(9) -0.0019(10)
C13 0.0533(13) 0.0487(14) 0.0372(12) -0.0011(11) 0.0081(11) -0.0066(11)
C14 0.0461(14) 0.0448(15) 0.0565(16) 0.0006(12) 0.0048(12) -0.0001(11)
C15 0.0416(12) 0.0582(16) 0.0456(13) -0.0101(12) 0.0149(10) -0.0083(11)
C16 0.0583(15) 0.0555(16) 0.0544(15) 0.0090(13) 0.0305(13) 0.0048(12)
C17 0.0491(13) 0.0501(14) 0.0348(12) 0.0018(10) 0.0017(10) -0.0016(11)
C18 0.0494(13) 0.0589(15) 0.0320(12) 0.0003(11) 0.0136(10) -0.0003(11)
C19 0.0447(13) 0.0572(16) 0.0476(14) -0.0028(12) 0.0048(11) 0.0061(11)
C20 0.0373(12) 0.0475(16) 0.0596(16) -0.0064(13) 0.0012(11) -0.0029(11)
C21 0.0622(16) 0.0556(17) 0.073(2) -0.0232(14) 0.0345(15) -0.0200(13)
O4 0.0916(15) 0.0506(13) 0.1024(18) 0.0175(12) -0.0101(13) -0.0099(11)
C23 0.0650(17) 0.0573(18) 0.0507(16) 0.0064(13) 0.0003(13) 0.0173(14)
C24 0.0734(17) 0.0478(16) 0.085(2) -0.0008(15) 0.0472(16) -0.0053(14)
C25 0.084(2) 0.0460(15) 0.0445(14) 0.0068(12) 0.0122(14) 0.0028(14)
C26 0.078(2) 0.099(3) 0.111(3) 0.007(2) 0.046(2) 0.0228(19)
C27 0.0689(19) 0.065(2) 0.115(3) -0.0126(19) 0.0371(19) 0.0181(15)
C28 0.130(3) 0.068(2) 0.104(3) -0.016(2) -0.021(2) -0.042(2)
C29 0.120(3) 0.095(3) 0.119(4) -0.025(2) -0.029(3) -0.024(2)

loop_
_atom_type_symbol
_atom_type_description
_atom_type_scat_dispersion_real
_atom_type_scat_dispersion_imag
_atom_type_scat_source
C C 0.0033 0.0016 'International Tables Vol C Tables 4.2.6.8 and 6.1.1.4'
H H 0.0000 0.0000 'International Tables Vol C Tables 4.2.6.8 and 6.1.1.4'
O O 0.0106 0.0060 'International Tables Vol C Tables 4.2.6.8 and 6.1.1.4'

loop_
_geom_angle_atom_site_label_1
_geom_angle_atom_site_label_2
_geom_angle_atom_site_label_3
_geom_angle
C10 O1 C7 60.31(13)
C14 O5 C28 115.5(2)
C6 C3 C19 117.7(2)
C6 C3 C4 120.29(19)
C19 C3 C4 122.0(2)
C15 C4 C8 119.1(2)
C15 C4 C3 118.6(2)
C8 C4 C3 122.20(19)
C20 O3 C27 115.7(2)
C3 C6 C13 120.4(2)
C3 C6 C7 117.66(19)
C13 C6 C7 121.95(19)
O1 C7 C10 58.82(13)
O1 C7 C6 116.80(16)
C10 C7 C6 129.34(18)
O1 C7 C12 112.25(17)
C10 C7 C12 109.04(17)
C6 C7 C12 116.86(17)
C16 C8 C4 118.6(2)
C16 C8 C18 120.4(2)
C4 C8 C18 121.0(2)
O1 C10 C7 60.87(13)
O1 C10 C11 111.47(18)
C7 C10 C11 108.66(18)
O1 C10 H10A 120.5
C7 C10 H10A 120.5
C11 C10 H10A 120.5
C14 C11 C20 110.46(18)
C14 C11 C10 107.61(19)
C20 C11 C10 111.21(19)
C14 C11 C17 112.4(2)
C20 C11 C17 112.10(19)
C10 C11 C17 102.79(16)
C18 C12 C7 112.41(17)
C18 C12 C17 117.6(2)
C7 C12 C17 103.44(17)
C18 C12 H12A 107.6
C7 C12 H12A 107.6
C17 C12 H12A 107.6
C25 C13 C6 120.5(2)
C25 C13 H13A 119.8
C6 C13 H13A 119.8
O4 C14 O5 123.0(2)
O4 C14 C11 124.2(2)
O5 C14 C11 112.8(2)
C4 C15 C21 121.4(2)
C4 C15 H15A 119.3
C21 C15 H15A 119.3
C8 C16 C24 121.6(3)
C8 C16 H16A 119.2
C24 C16 H16A 119.2
C12 C17 C11 104.92(18)
C12 C17 H17A 110.8
C11 C17 H17A 110.8
C12 C17 H17B 110.8
C11 C17 H17B 110.8
H17A C17 H17B 108.8
C12 C18 C8 114.56(18)
C12 C18 H18A 108.6
C8 C18 H18A 108.6
C12 C18 H18B 108.6
C8 C18 H18B 108.6
H18A C18 H18B 107.6
C3 C19 C23 121.4(2)
C3 C19 H19A 119.3
C23 C19 H19A 119.3
O2 C20 O3 124.2(2)
O2 C20 C11 125.7(2)
O3 C20 C11 110.1(2)
C24 C21 C15 119.6(2)
C24 C21 H21A 120.2
C15 C21 H21A 120.2
C25 C23 C19 120.4(2)
C25 C23 H23A 119.8
C19 C23 H23A 119.8
C21 C24 C16 119.8(3)
C21 C24 H24A 120.1
C16 C24 H24A 120.1
C13 C25 C23 119.6(2)
C13 C25 H25A 120.2
C23 C25 H25A 120.2
C27 C26 H26A 109.5
C27 C26 H26B 109.5
H26A C26 H26B 109.5
C27 C26 H26C 109.5
H26A C26 H26C 109.5
H26B C26 H26C 109.5
O3 C27 C26 108.5(3)
O3 C27 H27A 110.0
C26 C27 H27A 110.0
O3 C27 H27B 110.0
C26 C27 H27B 110.0
H27A C27 H27B 108.4
C29 C28 O5 113.2(3)
C29 C28 H28A 108.9
O5 C28 H28A 108.9
C29 C28 H28B 108.9
O5 C28 H28B 108.9
H28A C28 H28B 107.7
C28 C29 H29A 109.5
C28 C29 H29B 109.5
H29A C29 H29B 109.5
C28 C29 H29C 109.5
H29A C29 H29C 109.5
H29B C29 H29C 109.5

loop_
_geom_bond_atom_site_label_1
_geom_bond_atom_site_label_2
_geom_bond_distance
O1 C10 1.436(3)
O1 C7 1.466(2)
O5 C14 1.321(3)
O5 C28 1.459(3)
C3 C6 1.408(3)
C3 C19 1.393(3)
C3 C4 1.485(3)
C4 C15 1.387(3)
C4 C8 1.405(3)
O3 C20 1.329(3)
O3 C27 1.460(3)
C6 C13 1.389(3)
C6 C7 1.479(3)
C7 C10 1.458(3)
C7 C12 1.519(3)
C8 C16 1.383(3)
C8 C18 1.507(3)
O2 C20 1.187(3)
C10 C11 1.526(3)
C10 H10A 0.9800
C11 C14 1.511(3)
C11 C20 1.528(3)
C11 C17 1.553(3)
C12 C18 1.537(3)
C12 C17 1.527(3)
C12 H12A 0.9800
C13 C25 1.378(3)
C13 H13A 0.9300
C14 O4 1.189(3)
C15 C21 1.381(4)
C15 H15A 0.9300
C16 C24 1.385(4)
C16 H16A 0.9300
C17 H17A 0.9700
C17 H17B 0.9700
C18 H18A 0.9700
C18 H18B 0.9700
C19 C23 1.374(4)
C19 H19A 0.9300
C21 C24 1.371(4)
C21 H21A 0.9300
C23 C25 1.382(4)
C23 H23A 0.9300
C24 H24A 0.9300
C25 H25A 0.9300
C26 C27 1.469(4)
C26 H26A 0.9600
C26 H26B 0.9600
C26 H26C 0.9600
C27 H27A 0.9700
C27 H27B 0.9700
C28 C29 1.356(5)
C28 H28A 0.9700
C28 H28B 0.9700
C29 H29A 0.9600
C29 H29B 0.9600
C29 H29C 0.9600

loop_
_geom_torsion_atom_site_label_1
_geom_torsion_atom_site_label_2
_geom_torsion_atom_site_label_3
_geom_torsion_atom_site_label_4
_geom_torsion
C6 C3 C4 C15 127.9(2)
C19 C3 C4 C15 -48.8(3)
C6 C3 C4 C8 -48.6(3)
C19 C3 C4 C8 134.8(2)
C19 C3 C6 C13 1.3(3)
C4 C3 C6 C13 -175.53(19)
C19 C3 C6 C7 -177.23(19)
C4 C3 C6 C7 6.0(3)
C10 O1 C7 C6 -121.6(2)
C10 O1 C7 C12 99.46(19)
C3 C6 C7 O1 -66.3(2)
C13 C6 C7 O1 115.3(2)
C3 C6 C7 C10 -136.6(2)
C13 C6 C7 C10 44.9(3)
C3 C6 C7 C12 70.8(3)
C13 C6 C7 C12 -107.7(2)
C15 C4 C8 C16 -0.5(3)
C3 C4 C8 C16 175.97(19)
C15 C4 C8 C18 177.57(19)
C3 C4 C8 C18 -6.0(3)
C7 O1 C10 C11 -100.04(19)
C6 C7 C10 O1 100.7(2)
C12 C7 C10 O1 -105.04(18)
O1 C7 C10 C11 104.72(19)
C6 C7 C10 C11 -154.6(2)
C12 C7 C10 C11 -0.3(2)
O1 C10 C11 C14 164.44(18)
C7 C10 C11 C14 99.2(2)
O1 C10 C11 C20 -74.4(2)
C7 C10 C11 C20 -139.7(2)
O1 C10 C11 C17 45.7(2)
C7 C10 C11 C17 -19.5(2)
O1 C7 C12 C18 85.1(2)
C10 C7 C12 C18 148.34(19)
C6 C7 C12 C18 -53.8(3)
O1 C7 C12 C17 -42.8(2)
C10 C7 C12 C17 20.4(2)
C6 C7 C12 C17 178.33(18)
C3 C6 C13 C25 -2.2(3)
C7 C6 C13 C25 176.3(2)
C28 O5 C14 O4 3.1(4)
C28 O5 C14 C11 -178.0(3)
C20 C11 C14 O4 -129.5(3)
C10 C11 C14 O4 -7.9(4)
C17 C11 C14 O4 104.5(3)
C20 C11 C14 O5 51.6(3)
C10 C11 C14 O5 173.2(2)
C17 C11 C14 O5 -74.4(2)
C8 C4 C15 C21 0.4(3)
C3 C4 C15 C21 -176.2(2)
C4 C8 C16 C24 0.3(3)
C18 C8 C16 C24 -177.7(2)
C18 C12 C17 C11 -156.78(18)
C7 C12 C17 C11 -32.2(2)
C14 C11 C17 C12 -83.5(2)
C20 C11 C17 C12 151.42(19)
C10 C11 C17 C12 31.9(2)
C7 C12 C18 C8 -31.2(3)
C17 C12 C18 C8 88.8(2)
C16 C8 C18 C12 -114.1(2)
C4 C8 C18 C12 67.9(3)
C6 C3 C19 C23 0.3(3)
C4 C3 C19 C23 177.0(2)
C27 O3 C20 O2 -0.4(4)
C27 O3 C20 C11 178.7(2)
C14 C11 C20 O2 -131.6(3)
C10 C11 C20 O2 109.0(3)
C17 C11 C20 O2 -5.5(3)
C14 C11 C20 O3 49.3(3)
C10 C11 C20 O3 -70.1(2)
C17 C11 C20 O3 175.40(19)
C4 C15 C21 C24 -0.1(4)
C3 C19 C23 C25 -1.0(4)
C15 C21 C24 C16 0.0(4)
C8 C16 C24 C21 -0.1(4)
C6 C13 C25 C23 1.5(4)
C19 C23 C25 C13 0.1(4)
C20 O3 C27 C26 174.3(3)
C14 O5 C28 C29 -167.8(4)
